data_2012472
loop_
_publ_author_name
'Bats, Jan W.'
'Ma, Kuangbiao'
'Wagner, Matthias'

_publ_section_title
;
 Isomorphism and phase transition in~triferrocenylboroxine and
 triferrocenylborazine
;
_journal_issue 2
_journal_name_full 'Acta Crystallographica Section C'
_journal_page_first m129
_journal_page_last m132
_journal_paper_doi 10.1107/S0108270101019679
_journal_volume 58
_journal_year 2002
_chemical_formula_moiety 'C30 H27 B3 Fe3 O3'
_chemical_formula_sum 'C30 H27 B3 Fe3 O3'
_chemical_formula_weight 635.50
_chemical_name_systematic
;
triferrocenylboroxine
;
_space_group_IT_number 36
_symmetry_cell_setting orthorhombic
_symmetry_space_group_name_Hall 'C 2c -2'
_symmetry_space_group_name_H-M 'C m c 21'
_atom_sites_solution_hydrogens geom
_atom_sites_solution_primary direct
_atom_sites_solution_secondary difmap
_audit_creation_method SHELXL-97
_cell_angle_alpha 90.00
_cell_angle_beta 90.00
_cell_angle_gamma 90.00
_cell_formula_units_Z 4
_cell_length_a 17.643(4)
_cell_length_b 14.466(2)
_cell_length_c 10.481(3)
_cell_measurement_reflns_used 102
_cell_measurement_temperature 294(2)
_cell_measurement_theta_max 23
_cell_measurement_theta_min 3
_cell_volume 2675.0(10)
_computing_cell_refinement 'SMART (Siemens, 1995)'
_computing_data_collection 'SMART (Siemens, 1995)'
_computing_data_reduction 'SAINT (Siemens, 1995)'
_computing_molecular_graphics 'XP in SHELXTL (Sheldrick, 1996)'
_computing_publication_material 'SHELXL-97 (Sheldrick, 1997)'
_computing_structure_refinement 'SHELXL-97 (Sheldrick, 1997)'
_computing_structure_solution 'SHELXS-97 (Sheldrick, 1997)'
_diffrn_ambient_temperature 294(2)
_diffrn_measured_fraction_theta_full .959
_diffrn_measured_fraction_theta_max .959
_diffrn_measurement_device_type SIEMENS_SMART_CCD
_diffrn_measurement_method \w
_diffrn_radiation_monochromator graphite
_diffrn_radiation_source 'normal-focus sealed tube'
_diffrn_radiation_type MoK\a
_diffrn_radiation_wavelength .71073
_diffrn_reflns_av_R_equivalents .0548
_diffrn_reflns_av_sigmaI/netI .0295
_diffrn_reflns_limit_h_max 25
_diffrn_reflns_limit_h_min -25
_diffrn_reflns_limit_k_max 21
_diffrn_reflns_limit_k_min -21
_diffrn_reflns_limit_l_max 15
_diffrn_reflns_limit_l_min -15
_diffrn_reflns_number 27963
_diffrn_reflns_theta_full 32.40
_diffrn_reflns_theta_max 32.40
_diffrn_reflns_theta_min 1.82
_diffrn_standards_decay_% .0
_diffrn_standards_interval_time 600
_diffrn_standards_number 330
_exptl_absorpt_coefficient_mu 1.637
_exptl_absorpt_correction_T_max .7502
_exptl_absorpt_correction_T_min .3459
_exptl_absorpt_correction_type numerical
_exptl_absorpt_process_details '(SHELXTL, Sheldrick, 1996)'
_exptl_crystal_colour orange
_exptl_crystal_density_diffrn 1.578
_exptl_crystal_density_method 'not measured'
_exptl_crystal_description plate
_exptl_crystal_F_000 1296
_exptl_crystal_size_max .59
_exptl_crystal_size_mid .50
_exptl_crystal_size_min .19
_refine_diff_density_max .521
_refine_diff_density_min -.374
_refine_ls_abs_structure_details 'Flack (1983)'
_refine_ls_abs_structure_Flack .27(2)
_refine_ls_extinction_method none
_refine_ls_goodness_of_fit_ref 1.122
_refine_ls_hydrogen_treatment 'H atom parameters constrained'
_refine_ls_matrix_type full
_refine_ls_number_parameters 184
_refine_ls_number_reflns 4607
_refine_ls_number_restraints 1
_refine_ls_restrained_S_all 1.122
_refine_ls_R_factor_all .0643
_refine_ls_R_factor_gt .0392
_refine_ls_shift/su_max .001
_refine_ls_shift/su_mean .000
_refine_ls_structure_factor_coef Fsqd
_refine_ls_weighting_details 'calc w=1/[\s^2^(Fo^2^)+(0.06P)^2^] where P=(Fo^2^+2Fc^2^)/3'
_refine_ls_weighting_scheme calc
_refine_ls_wR_factor_gt .0959
_refine_ls_wR_factor_ref .1080
_reflns_number_gt 3291
_reflns_number_total 4607
_reflns_threshold_expression I>2\s(I)
_cod_data_source_file av1093.cif
_cod_data_source_block IRT
_cod_original_cell_volume 2675.1(10)
_cod_original_sg_symbol_H-M 'C mc21'
_cod_database_code 2012472
_cod_database_fobs_code 2012472

loop_
_symmetry_equiv_pos_as_xyz
'x, y, z'
'-x, -y, z+1/2'
'x, -y, z+1/2'
'-x, y, z'
'x+1/2, y+1/2, z'
'-x+1/2, -y+1/2, z+1/2'
'x+1/2, -y+1/2, z+1/2'
'-x+1/2, y+1/2, z'

loop_
_atom_site_label
_atom_site_fract_x
_atom_site_fract_y
_atom_site_fract_z
_atom_site_U_iso_or_equiv
_atom_site_adp_type
_atom_site_calc_flag
_atom_site_refinement_flags
_atom_site_occupancy
_atom_site_disorder_assembly
_atom_site_disorder_group
_atom_site_type_symbol
Fe1 .5000 .62556(3) .22475(4) .04664(14) Uani d S 1 . . Fe
Fe2 .31561(3) .87625(2) .70081(4) .04884(12) Uani d . 1 . . Fe
O1 .43246(12) .85014(11) .38356(16) .0522(5) Uani d . 1 . . O
O2 .5000 .94453(16) .5308(2) .0543(6) Uani d S 1 . . O
C11 .5000 .7655(2) .2056(4) .0466(7) Uani d S 1 . . C
C12 .43500(19) .72641(17) .1434(2) .0510(6) Uani d . 1 . . C
H12 .3846 .7392 .1627 .061 Uiso calc R 1 . . H
C13 .46072(19) .66485(18) .0476(3) .0568(7) Uani d . 1 . . C
H13 .4300 .6302 -.0064 .068 Uiso calc R 1 . . H
C21 .5000 .5972(4) .4140(5) .095(2) Uani d S 1 . . C
H21 .5000 .6410 .4788 .114 Uiso calc SR 1 . . H
C22 .4349(3) .5573(2) .3550(4) .0862(12) Uani d . 1 . . C
H22 .3846 .5703 .3745 .103 Uiso calc R 1 . . H
C23 .4605(2) .4950(2) .2626(4) .0816(11) Uani d . 1 . . C
H23 .4298 .4594 .2098 .098 Uiso calc R 1 . . H
C31 .35702(17) .94457(15) .5447(2) .0474(6) Uani d . 1 . . C
C32 .28235(18) .91025(18) .5211(3) .0538(7) Uani d . 1 . . C
H32 .2692 .8689 .4569 .065 Uiso calc R 1 . . H
C33 .2320(2) .94873(17) .6103(3) .0596(7) Uani d . 1 . . C
H33 .1803 .9371 .6150 .072 Uiso calc R 1 . . H
C34 .27323(18) 1.00808(16) .6917(3) .0569(6) Uani d . 1 . . C
H34 .2536 1.0426 .7589 .068 Uiso calc R 1 . . H
C35 .34956(17) 1.00545(17) .6525(3) .0515(6) Uani d . 1 . . C
H35 .3890 1.0380 .6904 .062 Uiso calc R 1 . . H
C41 .3828(3) .7675(3) .7413(5) .1073(17) Uani d . 1 . . C
H41 .4250 .7497 .6941 .129 Uiso calc R 1 . . H
C42 .3074(3) .7375(2) .7224(5) .1077(18) Uani d . 1 . . C
H42 .2906 .6964 .6603 .129 Uiso calc R 1 . . H
C43 .2631(3) .7811(2) .8138(4) .0838(12) Uani d . 1 . . C
H43 .2110 .7745 .8237 .101 Uiso calc R 1 . . H
C44 .3095(3) .8357(3) .8872(4) .0772(10) Uani d . 1 . . C
H44 .2936 .8717 .9556 .093 Uiso calc R 1 . . H
C45 .3820(3) .8292(3) .8450(4) .0883(13) Uani d . 1 . . C
H45 .4237 .8600 .8786 .106 Uiso calc R 1 . . H
B1 .5000 .8241(2) .3287(3) .0452(9) Uani d S 1 . . B
B2 .4315(2) .91197(17) .4859(3) .0478(6) Uani d . 1 . . B

loop_
_atom_site_aniso_label
_atom_site_aniso_U_11
_atom_site_aniso_U_22
_atom_site_aniso_U_33
_atom_site_aniso_U_12
_atom_site_aniso_U_13
_atom_site_aniso_U_23
Fe1 .0681(3) .0383(2) .0335(3) .000 .000 .00439(19)
Fe2 .0734(3) .03550(15) .0377(2) -.00034(14) -.0021(2) .00294(15)
O1 .0706(13) .0501(8) .0358(9) .0021(8) -.0031(8) -.0061(7)
O2 .0697(18) .0495(13) .0437(14) .000 .000 -.0085(10)
C11 .069(2) .0380(13) .0326(17) .000 .000 .0010(15)
C12 .0664(17) .0484(11) .0383(12) .0047(11) -.0040(12) .0011(10)
C13 .0852(19) .0524(12) .0328(12) -.0066(13) -.0116(14) -.0018(11)
C21 .182(8) .067(3) .037(2) .000 .000 .013(2)
C22 .103(3) .079(2) .077(2) .0036(19) .024(2) .039(2)
C23 .110(3) .0485(14) .086(3) -.0124(16) -.004(2) .0162(16)
C31 .0707(16) .0368(11) .0346(11) .0004(10) -.0024(12) -.0002(9)
C32 .077(2) .0440(12) .0404(13) -.0013(13) -.0083(12) -.0003(10)
C33 .0661(18) .0539(14) .0589(16) -.0007(13) .0012(15) .0064(12)
C34 .0830(19) .0425(10) .0453(13) .0109(12) .0050(15) -.0028(11)
C35 .079(2) .0356(11) .0399(12) -.0045(10) -.0012(13) -.0019(10)
C41 .145(4) .071(2) .106(3) .046(3) .024(3) .036(3)
C42 .213(5) .0360(13) .074(3) -.014(2) -.020(4) .0096(18)
C43 .109(3) .0672(19) .076(2) -.019(2) -.002(2) .0299(19)
C44 .110(3) .074(2) .0475(18) -.010(2) -.0045(18) .0172(16)
C45 .100(3) .077(2) .088(3) -.006(2) -.030(2) .038(2)
B1 .071(3) .0354(15) .0291(15) .000 .000 .0023(13)
B2 .072(2) .0374(11) .0341(12) .0015(12) -.0036(12) .0028(9)

loop_
_atom_type_symbol
_atom_type_description
_atom_type_scat_dispersion_real
_atom_type_scat_dispersion_imag
_atom_type_scat_source
C C .0033 .0016 'International Tables Vol C Tables 4.2.6.8 and 6.1.1.4'
H H .0000 .0000 'International Tables Vol C Tables 4.2.6.8 and 6.1.1.4'
B B .0013 .0007 'International Tables Vol C Tables 4.2.6.8 and 6.1.1.4'
O O .0106 .0060 'International Tables Vol C Tables 4.2.6.8 and 6.1.1.4'
Fe Fe .3463 .8444 'International Tables Vol C Tables 4.2.6.8 and 6.1.1.4'

loop_
_geom_angle_atom_site_label_1
_geom_angle_atom_site_label_2
_geom_angle_atom_site_label_3
_geom_angle_site_symmetry_1
_geom_angle_site_symmetry_3
_geom_angle
C21 Fe1 C11 . . 107.4(2)
C21 Fe1 C22 . 4_655 41.06(15)
C11 Fe1 C22 . 4_655 123.24(14)
C21 Fe1 C22 . . 41.06(15)
C11 Fe1 C22 . . 123.24(14)
C22 Fe1 C22 4_655 . 68.5(3)
C21 Fe1 C12 . 4_655 123.62(15)
C11 Fe1 C12 . 4_655 41.23(10)
C22 Fe1 C12 4_655 4_655 108.02(15)
C22 Fe1 C12 . 4_655 160.34(15)
C21 Fe1 C12 . . 123.62(15)
C11 Fe1 C12 . . 41.23(10)
C22 Fe1 C12 4_655 . 160.35(15)
C22 Fe1 C12 . . 108.02(15)
C12 Fe1 C12 4_655 . 68.33(18)
C21 Fe1 C23 . 4_655 67.9(2)
C11 Fe1 C23 . 4_655 159.23(12)
C22 Fe1 C23 4_655 4_655 39.95(17)
C22 Fe1 C23 . 4_655 67.42(16)
C12 Fe1 C23 4_655 4_655 123.19(15)
C12 Fe1 C23 . 4_655 158.29(14)
C21 Fe1 C23 . . 67.9(2)
C11 Fe1 C23 . . 159.23(12)
C22 Fe1 C23 4_655 . 67.42(16)
C22 Fe1 C23 . . 39.95(17)
C12 Fe1 C23 4_655 . 158.29(14)
C12 Fe1 C23 . . 123.19(15)
C23 Fe1 C23 4_655 . 39.7(2)
C21 Fe1 C13 . 4_655 159.68(11)
C11 Fe1 C13 . 4_655 68.70(13)
C22 Fe1 C13 4_655 4_655 123.19(17)
C22 Fe1 C13 . 4_655 157.79(17)
C12 Fe1 C13 4_655 4_655 40.40(11)
C12 Fe1 C13 . 4_655 67.41(12)
C23 Fe1 C13 4_655 4_655 108.28(15)
C23 Fe1 C13 . 4_655 122.82(15)
C21 Fe1 C13 . . 159.68(11)
C11 Fe1 C13 . . 68.70(13)
C22 Fe1 C13 4_655 . 157.79(17)
C22 Fe1 C13 . . 123.19(17)
C12 Fe1 C13 4_655 . 67.41(12)
C12 Fe1 C13 . . 40.40(11)
C23 Fe1 C13 4_655 . 122.82(15)
C23 Fe1 C13 . . 108.28(15)
C13 Fe1 C13 4_655 . 39.27(19)
C41 Fe2 C42 . . 40.9(2)
C41 Fe2 C35 . . 126.79(19)
C42 Fe2 C35 . . 164.37(19)
C41 Fe2 C45 . . 40.7(2)
C42 Fe2 C45 . . 68.01(18)
C35 Fe2 C45 . . 108.96(14)
C41 Fe2 C32 . . 123.63(18)
C42 Fe2 C32 . . 108.81(16)
C35 Fe2 C32 . . 68.34(11)
C45 Fe2 C32 . . 159.63(18)
C41 Fe2 C43 . . 67.5(2)
C42 Fe2 C43 . . 39.98(18)
C35 Fe2 C43 . . 154.40(16)
C45 Fe2 C43 . . 66.62(18)
C32 Fe2 C43 . . 124.77(15)
C41 Fe2 C44 . . 66.7(2)
C42 Fe2 C44 . . 66.72(19)
C35 Fe2 C44 . . 121.29(14)
C45 Fe2 C44 . . 38.92(18)
C32 Fe2 C44 . . 160.09(16)
C43 Fe2 C44 . . 39.31(16)
C41 Fe2 C33 . . 157.4(2)
C42 Fe2 C33 . . 120.58(17)
C35 Fe2 C33 . . 67.92(12)
C45 Fe2 C33 . . 159.14(17)
C32 Fe2 C33 . . 40.31(12)
C43 Fe2 C33 . . 106.73(17)
C44 Fe2 C33 . . 123.60(16)
C41 Fe2 C31 . . 109.61(17)
C42 Fe2 C31 . . 126.40(17)
C35 Fe2 C31 . . 41.36(10)
C45 Fe2 C31 . . 123.47(16)
C32 Fe2 C31 . . 41.02(12)
C43 Fe2 C31 . . 162.35(14)
C44 Fe2 C31 . . 157.26(14)
C33 Fe2 C31 . . 68.81(12)
C41 Fe2 C34 . . 161.9(2)
C42 Fe2 C34 . . 154.3(2)
C35 Fe2 C34 . . 40.41(11)
C45 Fe2 C34 . . 123.86(16)
C32 Fe2 C34 . . 68.09(12)
C43 Fe2 C34 . . 119.26(17)
C44 Fe2 C34 . . 107.00(15)
C33 Fe2 C34 . . 40.35(11)
C31 Fe2 C34 . . 69.14(11)
B1 O1 B2 . . 120.4(2)
B2 O2 B2 4_655 . 122.3(3)
C12 C11 C12 . 4_655 106.1(3)
C12 C11 B1 . . 126.58(17)
C12 C11 B1 4_655 . 126.58(17)
C12 C11 Fe1 . . 69.65(15)
C12 C11 Fe1 4_655 . 69.65(15)
B1 C11 Fe1 . . 117.6(2)
C13 C12 C11 . . 108.3(3)
C13 C12 Fe1 . . 70.56(15)
C11 C12 Fe1 . . 69.12(16)
C13 C12 H12 . . 125.9
C11 C12 H12 . . 125.9
Fe1 C12 H12 . . 126.0
C13 C13 C12 4_655 . 108.68(18)
C13 C13 Fe1 4_655 . 70.36(9)
C12 C13 Fe1 . . 69.04(14)
C13 C13 H13 4_655 . 125.7
C12 C13 H13 . . 125.7
Fe1 C13 H13 . . 126.5
C22 C21 C22 4_655 . 107.3(5)
C22 C21 Fe1 4_655 . 70.0(2)
C22 C21 Fe1 . . 70.0(2)
C22 C21 H21 4_655 . 126.4
C22 C21 H21 . . 126.4
Fe1 C21 H21 . . 125.3
C23 C22 C21 . . 107.6(4)
C23 C22 Fe1 . . 70.5(2)
C21 C22 Fe1 . . 69.0(2)
C23 C22 H22 . . 126.2
C21 C22 H22 . . 126.2
Fe1 C22 H22 . . 125.9
C23 C23 C22 4_655 . 108.8(3)
C23 C23 Fe1 4_655 . 70.14(11)
C22 C23 Fe1 . . 69.52(18)
C23 C23 H23 4_655 . 125.6
C22 C23 H23 . . 125.6
Fe1 C23 H23 . . 126.3
C32 C31 C35 . . 105.3(2)
C32 C31 B2 . . 128.1(2)
C35 C31 B2 . . 125.8(3)
C32 C31 Fe2 . . 68.98(15)
C35 C31 Fe2 . . 68.59(15)
B2 C31 Fe2 . . 118.75(17)
C33 C32 C31 . . 109.3(2)
C33 C32 Fe2 . . 70.23(17)
C31 C32 Fe2 . . 70.00(15)
C33 C32 H32 . . 125.4
C31 C32 H32 . . 125.4
Fe2 C32 H32 . . 126.0
C32 C33 C34 . . 108.5(3)
C32 C33 Fe2 . . 69.47(17)
C34 C33 Fe2 . . 70.12(17)
C32 C33 H33 . . 125.7
C34 C33 H33 . . 125.7
Fe2 C33 H33 . . 126.3
C35 C34 C33 . . 107.4(3)
C35 C34 Fe2 . . 68.88(15)
C33 C34 Fe2 . . 69.53(15)
C35 C34 H34 . . 126.3
C33 C34 H34 . . 126.3
Fe2 C34 H34 . . 126.9
C34 C35 C31 . . 109.5(3)
C34 C35 Fe2 . . 70.70(15)
C31 C35 Fe2 . . 70.05(14)
C34 C35 H35 . . 125.3
C31 C35 H35 . . 125.3
Fe2 C35 H35 . . 125.6
C45 C41 C42 . . 107.1(5)
C45 C41 Fe2 . . 70.2(2)
C42 C41 Fe2 . . 69.9(2)
C45 C41 H41 . . 126.5
C42 C41 H41 . . 126.5
Fe2 C41 H41 . . 125.1
C43 C42 C41 . . 107.1(4)
C43 C42 Fe2 . . 70.56(18)
C41 C42 Fe2 . . 69.19(18)
C43 C42 H42 . . 126.4
C41 C42 H42 . . 126.4
Fe2 C42 H42 . . 125.4
C44 C43 C42 . . 108.1(4)
C44 C43 Fe2 . . 70.5(2)
C42 C43 Fe2 . . 69.5(2)
C44 C43 H43 . . 125.9
C42 C43 H43 . . 125.9
Fe2 C43 H43 . . 125.7
C45 C44 C43 . . 109.9(4)
C45 C44 Fe2 . . 70.0(2)
C43 C44 Fe2 . . 70.2(2)
C45 C44 H44 . . 125.1
C43 C44 H44 . . 125.1
Fe2 C44 H44 . . 126.3
C44 C45 C41 . . 107.8(4)
C44 C45 Fe2 . . 71.1(2)
C41 C45 Fe2 . . 69.1(2)
C44 C45 H45 . . 126.1
C41 C45 H45 . . 126.1
Fe2 C45 H45 . . 125.3
O1 B1 O1 4_655 . 120.0(3)
O1 B1 C11 4_655 . 119.98(15)
O1 B1 C11 . . 119.97(15)
O2 B2 O1 . . 118.0(3)
O2 B2 C31 . . 120.7(2)
O1 B2 C31 . . 121.2(3)

loop_
_geom_bond_atom_site_label_1
_geom_bond_atom_site_label_2
_geom_bond_site_symmetry_2
_geom_bond_distance
_geom_bond_publ_flag
Fe1 C21 . 2.025(5) ?
Fe1 C11 . 2.035(3) ?
Fe1 C22 4_655 2.039(3) ?
Fe1 C22 . 2.039(3) ?
Fe1 C12 4_655 2.042(3) ?
Fe1 C12 . 2.042(3) ?
Fe1 C23 4_655 2.052(3) ?
Fe1 C23 . 2.052(3) ?
Fe1 C13 4_655 2.062(3) ?
Fe1 C13 . 2.062(3) ?
Fe2 C41 . 2.016(4) ?
Fe2 C42 . 2.025(3) ?
Fe2 C35 . 2.027(3) ?
Fe2 C45 . 2.030(4) ?
Fe2 C32 . 2.033(3) ?
Fe2 C43 . 2.039(3) ?
Fe2 C44 . 2.042(4) ?
Fe2 C33 . 2.043(3) ?
Fe2 C31 . 2.046(3) ?
Fe2 C34 . 2.051(2) ?
O1 B1 . 1.376(3) ?
O1 B2 . 1.397(3) ?
O2 B2 4_655 1.380(3) ?
O2 B2 . 1.380(3) ?
C11 C12 . 1.435(4) ?
C11 C12 4_655 1.435(4) ?
C11 B1 . 1.544(5) ?
C12 C13 . 1.417(4) ?
C12 H12 . .9300 ?
C13 C13 4_655 1.386(7) ?
C13 H13 . .9300 ?
C21 C22 4_655 1.426(6) ?
C21 C22 . 1.426(6) ?
C21 H21 . .9300 ?
C22 C23 . 1.398(6) ?
C22 H22 . .9300 ?
C23 C23 4_655 1.394(8) ?
C23 H23 . .9300 ?
C31 C32 . 1.429(4) ?
C31 C35 . 1.439(4) ?
C31 B2 . 1.526(4) ?
C32 C33 . 1.404(4) ?
C32 H32 . .9300 ?
C33 C34 . 1.412(4) ?
C33 H33 . .9300 ?
C34 C35 . 1.409(4) ?
C34 H34 . .9300 ?
C35 H35 . .9300 ?
C41 C45 . 1.406(7) ?
C41 C42 . 1.413(7) ?
C41 H41 . .9300 ?
C42 C43 . 1.389(6) ?
C42 H42 . .9300 ?
C43 C44 . 1.373(6) ?
C43 H43 . .9300 ?
C44 C45 . 1.357(6) ?
C44 H44 . .9300 ?
C45 H45 . .9300 ?
B1 O1 4_655 1.376(3) ?

loop_
_geom_hbond_atom_site_label_D
_geom_hbond_atom_site_label_H
_geom_hbond_atom_site_label_A
_geom_hbond_site_symmetry_A
_geom_hbond_distance_DH
_geom_hbond_distance_HA
_geom_hbond_distance_DA
_geom_hbond_angle_DHA
_geom_hbond_publ_flag
C32 H32 C43 6_564 .93 2.70 3.609(5) 166 yes
C34 H34 C32 3_575 .93 2.88 3.653(5) 142 yes
C35 H35 O1 3_575 .93 2.70 3.517(4) 147 yes
C44 H44 C35 3_575 .93 2.90 3.676(6) 142 yes

loop_
_geom_torsion_atom_site_label_1
_geom_torsion_atom_site_label_2
_geom_torsion_atom_site_label_3
_geom_torsion_atom_site_label_4
_geom_torsion_site_symmetry_1
_geom_torsion_site_symmetry_4
_geom_torsion
C21 Fe1 C11 C12 . . -121.55(16)
C22 Fe1 C11 C12 4_655 . -163.9(2)
C22 Fe1 C11 C12 . . -79.2(3)
C12 Fe1 C11 C12 4_655 . 116.9(3)
C23 Fe1 C11 C12 4_655 . 165.1(4)
C23 Fe1 C11 C12 . . -48.2(5)
C13 Fe1 C11 C12 4_655 . 79.6(2)
C13 Fe1 C11 C12 . . 37.31(18)
C21 Fe1 C11 C12 . 4_655 121.55(16)
C22 Fe1 C11 C12 4_655 4_655 79.2(3)
C22 Fe1 C11 C12 . 4_655 163.9(2)
C12 Fe1 C11 C12 . 4_655 -116.9(3)
C23 Fe1 C11 C12 4_655 4_655 48.2(5)
C23 Fe1 C11 C12 . 4_655 -165.1(4)
C13 Fe1 C11 C12 4_655 4_655 -37.31(18)
C13 Fe1 C11 C12 . 4_655 -79.6(2)
C21 Fe1 C11 B1 . . .0
C22 Fe1 C11 B1 4_655 . -42.31(17)
C22 Fe1 C11 B1 . . 42.31(17)
C12 Fe1 C11 B1 4_655 . -121.55(16)
C12 Fe1 C11 B1 . . 121.55(16)
C23 Fe1 C11 B1 4_655 . -73.4(4)
C23 Fe1 C11 B1 . . 73.4(4)
C13 Fe1 C11 B1 4_655 . -158.86(10)
C13 Fe1 C11 B1 . . 158.86(10)
C12 C11 C12 C13 4_655 . .6(4)
B1 C11 C12 C13 . . -169.8(3)
Fe1 C11 C12 C13 . . -59.92(18)
C12 C11 C12 Fe1 4_655 . 60.5(2)
B1 C11 C12 Fe1 . . -109.9(3)
C21 Fe1 C12 C13 . . -163.02(19)
C11 Fe1 C12 C13 . . 119.4(3)
C22 Fe1 C12 C13 4_655 . 163.1(4)
C22 Fe1 C12 C13 . . -120.4(2)
C12 Fe1 C12 C13 4_655 . 80.16(18)
C23 Fe1 C12 C13 4_655 . -46.3(5)
C23 Fe1 C12 C13 . . -79.0(3)
C13 Fe1 C12 C13 4_655 . 36.4(2)
C21 Fe1 C12 C11 . . 77.6(2)
C22 Fe1 C12 C11 4_655 . 43.7(5)
C22 Fe1 C12 C11 . . 120.2(2)
C12 Fe1 C12 C11 4_655 . -39.23(19)
C23 Fe1 C12 C11 4_655 . -165.7(4)
C23 Fe1 C12 C11 . . 161.6(2)
C13 Fe1 C12 C11 4_655 . -82.99(19)
C13 Fe1 C12 C11 . . -119.4(3)
C11 C12 C13 C13 . 4_655 -.4(2)
Fe1 C12 C13 C13 . 4_655 -59.4(2)
C11 C12 C13 Fe1 . . 59.03(19)
C21 Fe1 C13 C13 . 4_655 164.5(5)
C11 Fe1 C13 C13 . 4_655 82.00(16)
C22 Fe1 C13 C13 4_655 4_655 -45.0(3)
C22 Fe1 C13 C13 . 4_655 -161.38(16)
C12 Fe1 C13 C13 4_655 4_655 37.41(10)
C12 Fe1 C13 C13 . 4_655 120.05(17)
C23 Fe1 C13 C13 4_655 4_655 -78.52(15)
C23 Fe1 C13 C13 . 4_655 -119.85(14)
C21 Fe1 C13 C12 . . 44.5(5)
C11 Fe1 C13 C12 . . -38.05(16)
C22 Fe1 C13 C12 4_655 . -165.0(3)
C22 Fe1 C13 C12 . . 78.6(2)
C12 Fe1 C13 C12 4_655 . -82.6(2)
C23 Fe1 C13 C12 4_655 . 161.43(18)
C23 Fe1 C13 C12 . . 120.1(2)
C13 Fe1 C13 C12 4_655 . -120.05(17)
C11 Fe1 C21 C22 . 4_655 -121.0(2)
C22 Fe1 C21 C22 . 4_655 118.0(5)
C12 Fe1 C21 C22 4_655 4_655 -78.6(3)
C12 Fe1 C21 C22 . 4_655 -163.4(2)
C23 Fe1 C21 C22 4_655 4_655 37.5(3)
C23 Fe1 C21 C22 . 4_655 80.5(3)
C13 Fe1 C21 C22 4_655 4_655 -45.6(7)
C13 Fe1 C21 C22 . 4_655 163.5(4)
C11 Fe1 C21 C22 . . 121.0(2)
C22 Fe1 C21 C22 4_655 . -118.0(5)
C12 Fe1 C21 C22 4_655 . 163.4(2)
C12 Fe1 C21 C22 . . 78.6(3)
C23 Fe1 C21 C22 4_655 . -80.5(3)
C23 Fe1 C21 C22 . . -37.5(3)
C13 Fe1 C21 C22 4_655 . -163.5(4)
C13 Fe1 C21 C22 . . 45.6(7)
C22 C21 C22 C23 4_655 . -.1(5)
Fe1 C21 C22 C23 . . 60.2(3)
C22 C21 C22 Fe1 4_655 . -60.3(3)
C21 Fe1 C22 C23 . . -118.6(4)
C11 Fe1 C22 C23 . . 163.4(2)
C22 Fe1 C22 C23 4_655 . -80.0(3)
C12 Fe1 C22 C23 4_655 . -163.5(4)
C12 Fe1 C22 C23 . . 120.5(2)
C23 Fe1 C22 C23 4_655 . -36.8(3)
C13 Fe1 C22 C23 4_655 . 46.3(5)
C13 Fe1 C22 C23 . . 78.6(3)
C11 Fe1 C22 C21 . . -77.9(3)
C22 Fe1 C22 C21 4_655 . 38.6(3)
C12 Fe1 C22 C21 4_655 . -44.9(6)
C12 Fe1 C22 C21 . . -120.9(3)
C23 Fe1 C22 C21 4_655 . 81.8(3)
C23 Fe1 C22 C21 . . 118.6(4)
C13 Fe1 C22 C21 4_655 . 164.9(3)
C13 Fe1 C22 C21 . . -162.8(3)
C21 C22 C23 C23 . 4_655 .1(3)
Fe1 C22 C23 C23 . 4_655 59.3(3)
C21 C22 C23 Fe1 . . -59.2(3)
C21 Fe1 C23 C23 . 4_655 -81.57(10)
C11 Fe1 C23 C23 . 4_655 -162.3(5)
C22 Fe1 C23 C23 4_655 4_655 -37.01(18)
C22 Fe1 C23 C23 . 4_655 -120.1(2)
C12 Fe1 C23 C23 4_655 4_655 45.0(4)
C12 Fe1 C23 C23 . 4_655 161.78(17)
C13 Fe1 C23 C23 4_655 4_655 78.9(3)
C13 Fe1 C23 C23 . 4_655 119.71(12)
C21 Fe1 C23 C22 . . 38.5(3)
C11 Fe1 C23 C22 . . -42.2(6)
C22 Fe1 C23 C22 4_655 . 83.0(4)
C12 Fe1 C23 C22 4_655 . 165.1(4)
C12 Fe1 C23 C22 . . -78.2(3)
C23 Fe1 C23 C22 4_655 . 120.1(2)
C13 Fe1 C23 C22 4_655 . -161.0(3)
C13 Fe1 C23 C22 . . -120.2(3)
C41 Fe2 C31 C32 . . 119.1(2)
C42 Fe2 C31 C32 . . 76.3(3)
C35 Fe2 C31 C32 . . -117.0(2)
C45 Fe2 C31 C32 . . 162.2(2)
C43 Fe2 C31 C32 . . 41.7(6)
C44 Fe2 C31 C32 . . -164.5(4)
C33 Fe2 C31 C32 . . -36.82(16)
C34 Fe2 C31 C32 . . -80.19(18)
C41 Fe2 C31 C35 . . -123.9(2)
C42 Fe2 C31 C35 . . -166.7(2)
C45 Fe2 C31 C35 . . -80.7(2)
C32 Fe2 C31 C35 . . 117.0(2)
C43 Fe2 C31 C35 . . 158.7(5)
C44 Fe2 C31 C35 . . -47.4(4)
C33 Fe2 C31 C35 . . 80.22(18)
C34 Fe2 C31 C35 . . 36.85(16)
C41 Fe2 C31 B2 . . -3.8(3)
C42 Fe2 C31 B2 . . -46.6(3)
C35 Fe2 C31 B2 . . 120.1(3)
C45 Fe2 C31 B2 . . 39.4(3)
C32 Fe2 C31 B2 . . -122.9(3)
C43 Fe2 C31 B2 . . -81.2(6)
C44 Fe2 C31 B2 . . 72.7(4)
C33 Fe2 C31 B2 . . -159.7(2)
C34 Fe2 C31 B2 . . 157.0(2)
C35 C31 C32 C33 . . .1(3)
B2 C31 C32 C33 . . 170.1(2)
Fe2 C31 C32 C33 . . 59.43(18)
C35 C31 C32 Fe2 . . -59.29(17)
B2 C31 C32 Fe2 . . 110.7(2)
C41 Fe2 C32 C33 . . 158.4(3)
C42 Fe2 C32 C33 . . 115.4(2)
C35 Fe2 C32 C33 . . -80.96(17)
C45 Fe2 C32 C33 . . -167.2(4)
C43 Fe2 C32 C33 . . 73.9(2)
C44 Fe2 C32 C33 . . 42.0(5)
C31 Fe2 C32 C33 . . -120.3(2)
C34 Fe2 C32 C33 . . -37.29(17)
C41 Fe2 C32 C31 . . -81.4(2)
C42 Fe2 C32 C31 . . -124.3(2)
C35 Fe2 C32 C31 . . 39.30(15)
C45 Fe2 C32 C31 . . -47.0(4)
C43 Fe2 C32 C31 . . -165.8(2)
C44 Fe2 C32 C31 . . 162.3(4)
C33 Fe2 C32 C31 . . 120.3(2)
C34 Fe2 C32 C31 . . 82.97(17)
C31 C32 C33 C34 . . .1(3)
Fe2 C32 C33 C34 . . 59.43(19)
C31 C32 C33 Fe2 . . -59.29(17)
C41 Fe2 C33 C32 . . -52.9(5)
C42 Fe2 C33 C32 . . -83.2(2)
C35 Fe2 C33 C32 . . 82.10(18)
C45 Fe2 C33 C32 . . 167.5(4)
C43 Fe2 C33 C32 . . -124.49(19)
C44 Fe2 C33 C32 . . -164.11(19)
C31 Fe2 C33 C32 . . 37.44(16)
C34 Fe2 C33 C32 . . 119.8(2)
C41 Fe2 C33 C34 . . -172.7(4)
C42 Fe2 C33 C34 . . 157.0(3)
C35 Fe2 C33 C34 . . -37.67(18)
C45 Fe2 C33 C34 . . 47.8(5)
C32 Fe2 C33 C34 . . -119.8(2)
C43 Fe2 C33 C34 . . 115.7(2)
C44 Fe2 C33 C34 . . 76.1(2)
C31 Fe2 C33 C34 . . -82.32(18)
C32 C33 C34 C35 . . -.4(3)
Fe2 C33 C34 C35 . . 58.66(18)
C32 C33 C34 Fe2 . . -59.02(18)
C41 Fe2 C34 C35 . . 51.8(6)
C42 Fe2 C34 C35 . . -169.9(4)
C45 Fe2 C34 C35 . . 79.4(2)
C32 Fe2 C34 C35 . . -81.88(19)
C43 Fe2 C34 C35 . . 159.5(2)
C44 Fe2 C34 C35 . . 118.6(2)
C33 Fe2 C34 C35 . . -119.1(3)
C31 Fe2 C34 C35 . . -37.68(17)
C41 Fe2 C34 C33 . . 170.9(5)
C42 Fe2 C34 C33 . . -50.8(5)
C35 Fe2 C34 C33 . . 119.1(3)
C45 Fe2 C34 C33 . . -161.5(2)
C32 Fe2 C34 C33 . . 37.25(18)
C43 Fe2 C34 C33 . . -81.4(2)
C44 Fe2 C34 C33 . . -122.3(2)
C31 Fe2 C34 C33 . . 81.44(19)
C33 C34 C35 C31 . . .5(3)
Fe2 C34 C35 C31 . . 59.52(18)
C33 C34 C35 Fe2 . . -59.06(18)
C32 C31 C35 C34 . . -.4(3)
B2 C31 C35 C34 . . -170.7(2)
Fe2 C31 C35 C34 . . -59.92(19)
C32 C31 C35 Fe2 . . 59.55(16)
B2 C31 C35 Fe2 . . -110.7(2)
C41 Fe2 C35 C34 . . -162.2(3)
C42 Fe2 C35 C34 . . 163.6(6)
C45 Fe2 C35 C34 . . -120.3(2)
C32 Fe2 C35 C34 . . 81.20(19)
C43 Fe2 C35 C34 . . -45.0(4)
C44 Fe2 C35 C34 . . -79.3(2)
C33 Fe2 C35 C34 . . 37.62(18)
C31 Fe2 C35 C34 . . 120.2(2)
C41 Fe2 C35 C31 . . 77.6(3)
C42 Fe2 C35 C31 . . 43.4(7)
C45 Fe2 C35 C31 . . 119.5(2)
C32 Fe2 C35 C31 . . -38.98(17)
C43 Fe2 C35 C31 . . -165.2(3)
C44 Fe2 C35 C31 . . 160.5(2)
C33 Fe2 C35 C31 . . -82.56(18)
C34 Fe2 C35 C31 . . -120.2(2)
C42 Fe2 C41 C45 . . -117.7(4)
C35 Fe2 C41 C45 . . 75.7(3)
C32 Fe2 C41 C45 . . 162.5(2)
C43 Fe2 C41 C45 . . -79.8(3)
C44 Fe2 C41 C45 . . -36.9(3)
C33 Fe2 C41 C45 . . -159.3(4)
C31 Fe2 C41 C45 . . 118.9(3)
C34 Fe2 C41 C45 . . 36.2(7)
C35 Fe2 C41 C42 . . -166.7(3)
C45 Fe2 C41 C42 . . 117.7(4)
C32 Fe2 C41 C42 . . -79.9(3)
C43 Fe2 C41 C42 . . 37.9(3)
C44 Fe2 C41 C42 . . 80.7(3)
C33 Fe2 C41 C42 . . -41.6(6)
C31 Fe2 C41 C42 . . -123.4(3)
C34 Fe2 C41 C42 . . 153.9(5)
C45 C41 C42 C43 . . .0(4)
Fe2 C41 C42 C43 . . -60.7(2)
C45 C41 C42 Fe2 . . 60.7(2)
C41 Fe2 C42 C43 . . 117.9(4)
C35 Fe2 C42 C43 . . 161.2(5)
C45 Fe2 C42 C43 . . 79.4(3)
C32 Fe2 C42 C43 . . -122.1(3)
C44 Fe2 C42 C43 . . 37.1(3)
C33 Fe2 C42 C43 . . -79.4(3)
C31 Fe2 C42 C43 . . -164.4(2)
C34 Fe2 C42 C43 . . -43.7(5)
C35 Fe2 C42 C41 . . 43.3(7)
C45 Fe2 C42 C41 . . -38.5(3)
C32 Fe2 C42 C41 . . 120.0(3)
C43 Fe2 C42 C41 . . -117.9(4)
C44 Fe2 C42 C41 . . -80.8(3)
C33 Fe2 C42 C41 . . 162.7(3)
C31 Fe2 C42 C41 . . 77.7(3)
C34 Fe2 C42 C41 . . -161.6(4)
C41 C42 C43 C44 . . -.3(4)
Fe2 C42 C43 C44 . . -60.1(2)
C41 C42 C43 Fe2 . . 59.8(3)
C41 Fe2 C43 C44 . . 80.2(3)
C42 Fe2 C43 C44 . . 119.0(4)
C35 Fe2 C43 C44 . . -49.4(5)
C45 Fe2 C43 C44 . . 35.9(3)
C32 Fe2 C43 C44 . . -163.5(3)
C33 Fe2 C43 C44 . . -123.0(3)
C31 Fe2 C43 C44 . . 164.4(4)
C34 Fe2 C43 C44 . . -81.1(3)
C41 Fe2 C43 C42 . . -38.8(3)
C35 Fe2 C43 C42 . . -168.4(3)
C45 Fe2 C43 C42 . . -83.1(3)
C32 Fe2 C43 C42 . . 77.5(3)
C44 Fe2 C43 C42 . . -119.0(4)
C33 Fe2 C43 C42 . . 117.9(3)
C31 Fe2 C43 C42 . . 45.4(7)
C34 Fe2 C43 C42 . . 159.9(3)
C42 C43 C44 C45 . . .6(4)
Fe2 C43 C44 C45 . . -58.9(2)
C42 C43 C44 Fe2 . . 59.5(2)
C41 Fe2 C44 C45 . . 38.6(3)
C42 Fe2 C44 C45 . . 83.3(3)
C35 Fe2 C44 C45 . . -81.5(3)
C32 Fe2 C44 C45 . . 164.3(4)
C43 Fe2 C44 C45 . . 121.0(4)
C33 Fe2 C44 C45 . . -164.4(2)
C31 Fe2 C44 C45 . . -46.8(5)
C34 Fe2 C44 C45 . . -123.3(2)
C41 Fe2 C44 C43 . . -82.4(3)
C42 Fe2 C44 C43 . . -37.7(3)
C35 Fe2 C44 C43 . . 157.4(3)
C45 Fe2 C44 C43 . . -121.0(4)
C32 Fe2 C44 C43 . . 43.2(6)
C33 Fe2 C44 C43 . . 74.6(3)
C31 Fe2 C44 C43 . . -167.8(3)
C34 Fe2 C44 C43 . . 115.7(3)
C43 C44 C45 C41 . . -.6(4)
Fe2 C44 C45 C41 . . -59.6(2)
C43 C44 C45 Fe2 . . 59.0(2)
C42 C41 C45 C44 . . .4(4)
Fe2 C41 C45 C44 . . 60.8(2)
C42 C41 C45 Fe2 . . -60.4(3)
C41 Fe2 C45 C44 . . -118.5(4)
C42 Fe2 C45 C44 . . -79.7(3)
C35 Fe2 C45 C44 . . 116.7(2)
C32 Fe2 C45 C44 . . -164.6(3)
C43 Fe2 C45 C44 . . -36.3(2)
C33 Fe2 C45 C44 . . 39.0(5)
C31 Fe2 C45 C44 . . 160.3(2)
C34 Fe2 C45 C44 . . 74.3(3)
C42 Fe2 C45 C41 . . 38.7(3)
C35 Fe2 C45 C41 . . -124.9(3)
C32 Fe2 C45 C41 . . -46.2(5)
C43 Fe2 C45 C41 . . 82.2(3)
C44 Fe2 C45 C41 . . 118.5(4)
C33 Fe2 C45 C41 . . 157.5(4)
C31 Fe2 C45 C41 . . -81.3(3)
C34 Fe2 C45 C41 . . -167.2(3)
B2 O1 B1 O1 . 4_655 7.6(4)
B2 O1 B1 C11 . . -172.4(3)
C12 C11 B1 O1 . 4_655 174.2(3)
C12 C11 B1 O1 4_655 4_655 5.8(5)
Fe1 C11 B1 O1 . 4_655 90.0(3)
C12 C11 B1 O1 . . -5.8(5)
C12 C11 B1 O1 4_655 . -174.2(3)
Fe1 C11 B1 O1 . . -90.0(3)
B2 O2 B2 O1 4_655 . -5.9(5)
B2 O2 B2 C31 4_655 . 175.50(17)
B1 O1 B2 O2 . . -.9(3)
B1 O1 B2 C31 . . 177.6(2)
C32 C31 B2 O2 . . -171.7(2)
C35 C31 B2 O2 . . -3.7(4)
Fe2 C31 B2 O2 . . -86.9(3)
C32 C31 B2 O1 . . 9.7(4)
C35 C31 B2 O1 . . 177.8(2)
Fe2 C31 B2 O1 . . 94.6(2)
